data_4346420
loop_
_publ_author_name
'Cassaro, Rafael A All\~ao'
'Reis, Samira G.'
'Araujo, Thamyres S.'
'Lahti, Paul M.'
'Novak, Miguel A.'
'Vaz, Maria G. F.'

_publ_section_title
;
 A single-chain magnet with a very high blocking temperature and a strong
 coercive field.
;
_journal_issue 19
_journal_name_full 'Inorganic chemistry'
_journal_page_first 9381
_journal_page_last 9383
_journal_paper_doi 10.1021/acs.inorgchem.5b01431
_journal_volume 54
_journal_year 2015
_chemical_formula_moiety 'C27 H21 F12 Mn N2 O6'
_chemical_formula_sum 'C27 H21 F12 Mn N2 O6'
_chemical_formula_weight 752.40
_space_group_crystal_system monoclinic
_space_group_IT_number 14
_space_group_name_Hall '-P 2yn'
_space_group_name_H-M_alt 'P 1 21/n 1'
_atom_sites_solution_hydrogens geom
_audit_creation_method SHELXL-2014/7
_audit_update_record
;
2015-04-01 # Formatted by publCIF

;
_cell_angle_alpha 90
_cell_angle_beta 104.845(6)
_cell_angle_gamma 90
_cell_formula_units_Z 4
_cell_length_a 11.850(2)
_cell_length_b 14.358(3)
_cell_length_c 18.744(4)
_cell_measurement_reflns_used 2687
_cell_measurement_temperature 150(2)
_cell_measurement_theta_max 25.91
_cell_measurement_theta_min 2.73
_cell_volume 3082.7(11)
_computing_cell_refinement 'SAINT V8.34A (Bruker AXS Inc., 2013)'
_computing_data_reduction 'SAINT V8.34A (Bruker AXS Inc., 2013)'
_computing_structure_refinement 'SHELXL-2014/7 (Sheldrick, 2014)'
_computing_structure_solution SHELXS
_diffrn_ambient_temperature 150(2)
_diffrn_detector_area_resol_mean 10.4167
_diffrn_measured_fraction_theta_full 0.990
_diffrn_measured_fraction_theta_max 0.990
_diffrn_measurement_device_type 'Bruker APEX-II CCD'
_diffrn_measurement_method '\f and \w scans'
_diffrn_radiation_type MoK\a
_diffrn_radiation_wavelength 0.71073
_diffrn_reflns_av_R_equivalents 0.1297
_diffrn_reflns_av_unetI/netI 0.1155
_diffrn_reflns_Laue_measured_fraction_full 0.990
_diffrn_reflns_Laue_measured_fraction_max 0.990
_diffrn_reflns_limit_h_max 14
_diffrn_reflns_limit_h_min -13
_diffrn_reflns_limit_k_max 17
_diffrn_reflns_limit_k_min -15
_diffrn_reflns_limit_l_max 20
_diffrn_reflns_limit_l_min -22
_diffrn_reflns_number 19643
_diffrn_reflns_point_group_measured_fraction_full 0.990
_diffrn_reflns_point_group_measured_fraction_max 0.990
_diffrn_reflns_theta_full 25.027
_diffrn_reflns_theta_max 25.027
_diffrn_reflns_theta_min 2.248
_exptl_absorpt_coefficient_mu 0.544
_exptl_absorpt_correction_T_max 0.7453
_exptl_absorpt_correction_T_min 0.6217
_exptl_absorpt_correction_type multi-scan
_exptl_absorpt_process_details 'SADABS V2014/3 (Bruker AXS Inc.)'
_exptl_crystal_colour black
_exptl_crystal_density_diffrn 1.621
_exptl_crystal_description needle
_exptl_crystal_F_000 1512
_exptl_crystal_size_max 0.400
_exptl_crystal_size_mid 0.055
_exptl_crystal_size_min 0.048
_refine_diff_density_max 0.624
_refine_diff_density_min -0.463
_refine_diff_density_rms 0.091
_refine_ls_extinction_method none
_refine_ls_goodness_of_fit_ref 1.056
_refine_ls_hydrogen_treatment constr
_refine_ls_matrix_type full
_refine_ls_number_parameters 459
_refine_ls_number_reflns 5383
_refine_ls_number_restraints 129
_refine_ls_restrained_S_all 1.080
_refine_ls_R_factor_all 0.1521
_refine_ls_R_factor_gt 0.0773
_refine_ls_shift/su_max 0.043
_refine_ls_shift/su_mean 0.002
_refine_ls_structure_factor_coef Fsqd
_refine_ls_weighting_details 'w=1/[\s^2^(Fo^2^)+(0.0434P)^2^+9.5347P] where P=(Fo^2^+2Fc^2^)/3'
_refine_ls_weighting_scheme calc
_refine_ls_wR_factor_gt 0.1386
_refine_ls_wR_factor_ref 0.1649
_reflns_Friedel_coverage 0.000
_reflns_number_gt 3073
_reflns_number_total 5383
_reflns_threshold_expression 'I > 2\s(I)'
_cod_data_source_file ic5b01431_si_003.cif
_cod_data_source_block shelx
_cod_original_sg_symbol_H-M 'P 21/n'
_cod_database_code 4346420
_shelx_shelxl_version_number 2014/7
_shelx_space_group_comment
;
The symmetry employed for this shelxl refinement is uniquely defined
by the following loop, which should always be used as a source of
symmetry information in preference to the above space-group names.
They are only intended as comments.
;
_shelx_estimated_absorpt_t_min 0.812
_shelx_estimated_absorpt_t_max 0.974

loop_
_space_group_symop_operation_xyz
'x, y, z'
'-x+1/2, y+1/2, -z+1/2'
'-x, -y, -z'
'x-1/2, -y-1/2, z-1/2'

loop_
_atom_site_label
_atom_site_type_symbol
_atom_site_fract_x
_atom_site_fract_y
_atom_site_fract_z
_atom_site_U_iso_or_equiv
_atom_site_adp_type
_atom_site_occupancy
_atom_site_site_symmetry_order
_atom_site_calc_flag
_atom_site_refinement_flags_posn
_atom_site_refinement_flags_adp
_atom_site_refinement_flags_occupancy
_atom_site_disorder_assembly
_atom_site_disorder_group
Mn1 Mn 0.29586(7) 0.75457(7) 0.18801(5) 0.0201(2) Uani 1 1 d . . . . .
O5 O 0.2572(3) 0.8372(3) 0.2728(2) 0.0275(10) Uani 1 1 d . . . . .
O6 O 0.3347(3) 0.6496(3) 0.2677(2) 0.0234(9) Uani 1 1 d . . . . .
O2 O 0.2688(3) 0.8705(3) 0.1132(2) 0.0253(10) Uani 1 1 d . . . . .
O3 O 0.3387(3) 0.6632(3) 0.1064(2) 0.0324(11) Uani 1 1 d . . . . .
F5 F 0.1964(3) 0.9970(3) 0.00853(19) 0.0440(10) Uani 1 1 d . . . . .
O1 O 0.4751(3) 0.7986(3) 0.2095(2) 0.0277(10) Uani 1 1 d . . . . .
N1 N 0.1989(4) 0.9141(3) 0.2618(2) 0.0218(11) Uani 1 1 d . . . . .
O4 O 0.1204(3) 0.7184(3) 0.1244(2) 0.0308(11) Uani 1 1 d . . . . .
N2 N 0.3457(4) 0.5609(3) 0.2586(2) 0.0196(11) Uani 1 1 d . . . . .
F4 F 0.2417(4) 0.8762(3) -0.0466(2) 0.0523(11) Uani 1 1 d . . . . .
F6 F 0.3597(4) 0.9925(3) -0.0217(2) 0.0588(12) Uani 1 1 d . . . . .
C4 C 0.3409(5) 0.8953(4) 0.0791(3) 0.0232(14) Uani 1 1 d . . . . .
C11 C 0.2421(5) 1.0000(4) 0.2545(3) 0.0207(12) Uani 1 1 d . . . . .
F9 F 0.3081(4) 0.6495(3) -0.0817(2) 0.0623(13) Uani 1 1 d . . . . .
F8 F 0.4594(4) 0.6472(5) 0.0076(3) 0.105(2) Uani 1 1 d . . . . .
C2 C 0.5184(5) 0.8367(4) 0.1628(3) 0.0295(15) Uani 1 1 d D . . . .
C5 C 0.2858(6) 0.9427(5) 0.0043(4) 0.0364(17) Uani 1 1 d . . . . .
C3 C 0.4611(5) 0.8825(4) 0.0976(3) 0.0293(15) Uani 1 1 d . . . . .
H3 H 0.5052 0.9052 0.0655 0.035 Uiso 1 1 calc R U . . .
F7 F 0.3476(5) 0.5297(4) -0.0154(3) 0.095(2) Uani 1 1 d . . . . .
C24 C 0.5354(6) 1.0865(5) 0.2308(5) 0.048(2) Uani 1 1 d . . . . .
C1 C 0.6514(6) 0.8284(5) 0.1794(4) 0.0458(18) Uani 1 1 d D U . . .
C7 C 0.2806(6) 0.6587(5) 0.0396(4) 0.0349(16) Uani 1 1 d . . . . .
C20 C 0.3410(7) 1.1037(5) 0.1490(4) 0.0434(19) Uani 1 1 d . . . . .
H20 H 0.2588 1.0949 0.1372 0.052 Uiso 1 1 calc R U . . .
C18 C 0.3682(5) 1.0203(4) 0.2658(4) 0.0317(16) Uani 1 1 d . . . . .
C6 C 0.3509(7) 0.6226(6) -0.0129(4) 0.051(2) Uani 1 1 d . . . . .
C9 C 0.0932(5) 0.7067(5) 0.0561(4) 0.0363(17) Uani 1 1 d D . . . .
C19 C 0.4104(6) 1.0696(5) 0.2150(4) 0.0402(18) Uani 1 1 d . . . . .
C23 C 0.5805(8) 1.1323(6) 0.1803(6) 0.074(3) Uani 1 1 d . . . . .
H23 H 0.6624 1.1420 0.1908 0.089 Uiso 1 1 calc R U . . .
C26 C 0.5634(7) 1.0056(6) 0.3479(6) 0.069(3) Uani 1 1 d . . . . .
H26 H 0.6139 0.9828 0.3923 0.083 Uiso 1 1 calc R U . . .
C27 C 0.4438(6) 0.9886(6) 0.3315(4) 0.053(2) Uani 1 1 d . . . . .
H27 H 0.4127 0.9548 0.3657 0.063 Uiso 1 1 calc R U . . .
C8 C 0.1635(6) 0.6793(5) 0.0113(4) 0.0402(18) Uani 1 1 d . . . . .
H8 H 0.1305 0.6744 -0.0404 0.048 Uiso 1 1 calc R U . . .
C25 C 0.6058(7) 1.0550(6) 0.2995(6) 0.071(3) Uani 1 1 d . . . . .
H25 H 0.6867 1.0694 0.3120 0.085 Uiso 1 1 calc R U . . .
C21 C 0.3908(8) 1.1504(6) 0.1006(5) 0.062(2) Uani 1 1 d . . . . .
H21 H 0.3417 1.1736 0.0559 0.074 Uiso 1 1 calc R U . . .
C10 C -0.0365(7) 0.7267(6) 0.0174(4) 0.073(3) Uani 1 1 d D U . . .
C22 C 0.5106(9) 1.1647(7) 0.1149(6) 0.078(3) Uani 1 1 d . . . . .
H22 H 0.5432 1.1961 0.0803 0.094 Uiso 1 1 calc R U . . .
C12 C 0.4617(4) 0.5126(4) 0.2739(3) 0.0228(14) Uani 1 1 d . . . . .
C13 C 0.0746(5) 0.9199(4) 0.2676(3) 0.0263(15) Uani 1 1 d . . . . .
C17 C 0.0074(5) 0.8343(4) 0.2337(4) 0.0371(17) Uani 1 1 d . . . . .
H17A H -0.0732 0.8388 0.2378 0.056 Uiso 1 1 calc R U . . .
H17B H 0.0077 0.8300 0.1816 0.056 Uiso 1 1 calc R U . . .
H17C H 0.0443 0.7786 0.2599 0.056 Uiso 1 1 calc R U . . .
C16 C 0.0839(6) 0.9246(5) 0.3506(4) 0.0401(18) Uani 1 1 d . . . . .
H16A H 0.0054 0.9285 0.3586 0.060 Uiso 1 1 calc R U . . .
H16B H 0.1231 0.8686 0.3747 0.060 Uiso 1 1 calc R U . . .
H16C H 0.1290 0.9798 0.3716 0.060 Uiso 1 1 calc R U . . .
C14 C 0.5003(5) 0.5015(5) 0.3574(3) 0.0396(17) Uani 1 1 d . . . . .
H14A H 0.5763 0.4701 0.3711 0.059 Uiso 1 1 calc R U . . .
H14B H 0.5070 0.5630 0.3807 0.059 Uiso 1 1 calc R U . . .
H14C H 0.4426 0.4641 0.3739 0.059 Uiso 1 1 calc R U . . .
C15 C 0.5488(5) 0.5704(5) 0.2464(4) 0.0443(19) Uani 1 1 d . . . . .
H15A H 0.6239 0.5378 0.2569 0.066 Uiso 1 1 calc R U . . .
H15B H 0.5199 0.5800 0.1931 0.066 Uiso 1 1 calc R U . . .
H15C H 0.5590 0.6309 0.2715 0.066 Uiso 1 1 calc R U . . .
F10A F -0.0656(16) 0.8061(11) 0.0357(11) 0.177(6) Uani 0.335(9) 1 d D U P A 1
F12A F -0.0550(14) 0.7302(11) -0.0533(6) 0.065(4) Uani 0.335(9) 1 d D U P A 1
F11A F -0.1024(15) 0.6646(13) 0.0311(13) 0.191(7) Uani 0.335(9) 1 d D U P A 1
F10B F -0.1051(5) 0.7376(9) 0.0625(4) 0.092(4) Uani 0.665(9) 1 d D U P A 2
F12B F -0.0443(9) 0.8045(10) -0.0167(9) 0.191(7) Uani 0.665(9) 1 d D U P A 2
F11B F -0.0824(8) 0.6593(11) -0.0245(8) 0.177(6) Uani 0.665(9) 1 d D U P A 2
F1A F 0.6813(6) 0.7544(7) 0.1515(8) 0.117(4) Uani 0.741(7) 1 d D U P B 1
F2A F 0.7033(5) 0.9006(6) 0.1607(6) 0.077(3) Uani 0.741(7) 1 d D U P B 1
F3A F 0.7007(4) 0.8209(8) 0.2517(4) 0.085(3) Uani 0.741(7) 1 d D U P B 1
F2B F 0.6870(14) 0.842(3) 0.1172(9) 0.085(3) Uani 0.259(7) 1 d D U P B 2
F3B F 0.7066(15) 0.890(2) 0.2242(19) 0.117(4) Uani 0.259(7) 1 d D U P B 2
F1B F 0.6921(16) 0.7470(11) 0.1974(16) 0.077(3) Uani 0.259(7) 1 d D U P B 2

loop_
_atom_site_aniso_label
_atom_site_aniso_U_11
_atom_site_aniso_U_22
_atom_site_aniso_U_33
_atom_site_aniso_U_23
_atom_site_aniso_U_13
_atom_site_aniso_U_12
Mn1 0.0201(4) 0.0136(5) 0.0288(5) 0.0017(4) 0.0104(3) 0.0017(4)
O5 0.034(2) 0.017(2) 0.030(2) 0.0011(19) 0.0074(19) 0.0115(19)
O6 0.031(2) 0.013(2) 0.027(2) 0.0010(18) 0.0087(18) 0.0014(18)
O2 0.023(2) 0.025(3) 0.032(2) 0.0088(19) 0.0132(19) 0.0053(18)
O3 0.034(2) 0.031(3) 0.032(3) -0.006(2) 0.009(2) 0.010(2)
F5 0.048(2) 0.042(3) 0.038(2) 0.0111(19) 0.0031(18) 0.021(2)
O1 0.019(2) 0.023(3) 0.039(3) 0.011(2) 0.0043(19) 0.0011(18)
N1 0.026(3) 0.016(3) 0.024(3) -0.002(2) 0.006(2) 0.000(2)
O4 0.028(2) 0.027(3) 0.036(3) -0.004(2) 0.007(2) -0.0037(18)
N2 0.020(2) 0.015(3) 0.027(3) 0.002(2) 0.011(2) 0.001(2)
F4 0.068(3) 0.051(3) 0.036(2) -0.003(2) 0.009(2) 0.007(2)
F6 0.061(3) 0.067(3) 0.051(3) 0.035(2) 0.019(2) -0.005(2)
C4 0.031(3) 0.012(3) 0.030(3) 0.000(3) 0.015(3) -0.001(3)
C11 0.020(3) 0.020(3) 0.025(3) -0.006(2) 0.013(2) 0.001(2)
F9 0.077(3) 0.081(4) 0.035(2) 0.003(2) 0.026(2) 0.009(3)
F8 0.045(3) 0.215(8) 0.062(3) -0.049(4) 0.026(3) 0.002(4)
C2 0.020(3) 0.025(4) 0.043(4) 0.005(3) 0.009(3) 0.000(3)
C5 0.044(4) 0.031(4) 0.035(4) 0.009(3) 0.012(3) 0.003(3)
C3 0.026(3) 0.026(4) 0.042(4) 0.009(3) 0.021(3) -0.001(3)
F7 0.165(6) 0.056(4) 0.084(4) 0.002(3) 0.069(4) 0.048(4)
C24 0.037(4) 0.017(4) 0.104(7) -0.010(4) 0.045(5) 0.001(3)
C1 0.031(4) 0.049(5) 0.060(4) 0.022(4) 0.016(3) 0.003(3)
C7 0.052(4) 0.025(4) 0.034(4) -0.005(3) 0.022(4) 0.003(3)
C20 0.054(5) 0.039(5) 0.048(5) -0.008(4) 0.034(4) -0.002(4)
C18 0.028(3) 0.020(4) 0.050(4) -0.009(3) 0.016(3) 0.003(3)
C6 0.051(5) 0.059(6) 0.043(5) -0.009(4) 0.012(4) 0.010(4)
C9 0.029(4) 0.036(4) 0.043(5) -0.006(3) 0.006(3) -0.004(3)
C19 0.046(4) 0.016(4) 0.067(5) -0.007(4) 0.031(4) -0.007(3)
C23 0.067(6) 0.048(6) 0.127(9) -0.031(6) 0.060(7) -0.014(5)
C26 0.042(5) 0.047(6) 0.102(7) -0.003(5) -0.009(5) 0.005(4)
C27 0.032(4) 0.052(6) 0.065(5) -0.003(4) -0.005(4) 0.010(4)
C8 0.038(4) 0.048(5) 0.034(4) -0.008(3) 0.008(3) 0.011(3)
C25 0.047(5) 0.031(5) 0.132(9) -0.005(6) 0.017(6) -0.006(4)
C21 0.083(6) 0.052(6) 0.065(5) -0.008(5) 0.047(5) -0.013(5)
C10 0.043(5) 0.124(8) 0.044(5) -0.023(5) -0.001(4) 0.011(5)
C22 0.093(8) 0.059(7) 0.106(8) -0.018(6) 0.069(7) -0.019(6)
C12 0.009(3) 0.022(4) 0.040(4) 0.006(3) 0.011(3) 0.001(2)
C13 0.021(3) 0.026(4) 0.040(4) -0.004(3) 0.022(3) 0.000(3)
C17 0.029(3) 0.014(4) 0.073(5) -0.008(3) 0.023(3) -0.011(3)
C16 0.061(5) 0.027(4) 0.047(4) -0.002(3) 0.041(4) -0.003(3)
C14 0.035(4) 0.031(4) 0.044(4) 0.008(3) -0.006(3) -0.001(3)
C15 0.025(3) 0.034(5) 0.079(5) 0.010(4) 0.022(4) -0.001(3)
F10A 0.040(5) 0.258(11) 0.199(12) -0.191(11) -0.031(6) 0.020(7)
F12A 0.069(10) 0.041(11) 0.051(6) -0.015(6) -0.047(6) 0.025(8)
F11A 0.060(6) 0.233(10) 0.280(16) 0.176(12) 0.045(8) 0.071(7)
F10B 0.017(3) 0.178(11) 0.078(5) -0.040(5) 0.007(3) 0.009(5)
F12B 0.060(6) 0.233(10) 0.280(16) 0.176(12) 0.045(8) 0.071(7)
F11B 0.040(5) 0.258(11) 0.199(12) -0.191(11) -0.031(6) 0.020(7)
F1A 0.036(4) 0.109(6) 0.205(9) -0.075(7) 0.028(6) 0.023(4)
F2A 0.024(3) 0.078(4) 0.119(7) 0.054(4) 0.003(4) -0.021(3)
F3A 0.018(3) 0.156(8) 0.073(4) 0.055(4) -0.002(3) 0.006(4)
F2B 0.018(3) 0.156(8) 0.073(4) 0.055(4) -0.002(3) 0.006(4)
F3B 0.036(4) 0.109(6) 0.205(9) -0.075(7) 0.028(6) 0.023(4)
F1B 0.024(3) 0.078(4) 0.119(7) 0.054(4) 0.003(4) -0.021(3)

loop_
_atom_type_symbol
_atom_type_description
_atom_type_scat_dispersion_real
_atom_type_scat_dispersion_imag
_atom_type_scat_source
C C 0.0033 0.0016 'International Tables Vol C Tables 4.2.6.8 and 6.1.1.4'
H H 0.0000 0.0000 'International Tables Vol C Tables 4.2.6.8 and 6.1.1.4'
N N 0.0061 0.0033 'International Tables Vol C Tables 4.2.6.8 and 6.1.1.4'
O O 0.0106 0.0060 'International Tables Vol C Tables 4.2.6.8 and 6.1.1.4'
F F 0.0171 0.0103 'International Tables Vol C Tables 4.2.6.8 and 6.1.1.4'
Mn Mn 0.3368 0.7283 'International Tables Vol C Tables 4.2.6.8 and 6.1.1.4'

loop_
_geom_angle_atom_site_label_1
_geom_angle_atom_site_label_2
_geom_angle_atom_site_label_3
_geom_angle
_geom_angle_site_symmetry_1
_geom_angle_site_symmetry_3
O6 Mn1 O5 85.33(15) . .
O6 Mn1 O2 174.40(16) . .
O5 Mn1 O2 91.75(15) . .
O6 Mn1 O1 92.98(15) . .
O5 Mn1 O1 95.04(16) . .
O2 Mn1 O1 82.50(15) . .
O6 Mn1 O3 91.09(16) . .
O5 Mn1 O3 176.41(17) . .
O2 Mn1 O3 91.80(16) . .
O1 Mn1 O3 84.91(16) . .
O6 Mn1 O4 102.97(16) . .
O5 Mn1 O4 100.62(16) . .
O2 Mn1 O4 82.26(15) . .
O1 Mn1 O4 158.41(16) . .
O3 Mn1 O4 80.39(16) . .
N1 O5 Mn1 124.5(3) . .
N2 O6 Mn1 128.8(3) . .
C4 O2 Mn1 123.4(4) . .
C7 O3 Mn1 124.1(4) . .
C2 O1 Mn1 124.1(4) . .
O5 N1 C11 126.5(5) . .
O5 N1 C13 121.9(5) . .
C11 N1 C13 111.0(5) . .
C9 O4 Mn1 123.6(4) . .
O6 N2 C11 124.7(4) . 2_545
O6 N2 C12 123.2(4) . .
C11 N2 C12 111.5(5) 2_545 .
O2 C4 C3 129.0(6) . .
O2 C4 C5 114.0(5) . .
C3 C4 C5 116.9(5) . .
N2 C11 N1 108.6(5) 2 .
N2 C11 C18 127.5(6) 2 .
N1 C11 C18 123.8(5) . .
O1 C2 C3 128.5(5) . .
O1 C2 C1 114.2(5) . .
C3 C2 C1 117.3(5) . .
F6 C5 F5 108.5(6) . .
F6 C5 F4 107.1(5) . .
F5 C5 F4 106.4(5) . .
F6 C5 C4 114.1(5) . .
F5 C5 C4 111.2(5) . .
F4 C5 C4 109.1(5) . .
C4 C3 C2 121.1(5) . .
C4 C3 H3 119.4 . .
C2 C3 H3 119.4 . .
C23 C24 C25 122.6(8) . .
C23 C24 C19 119.8(9) . .
C25 C24 C19 117.6(7) . .
F3B C1 F1B 111.3(14) . .
F1A C1 F2A 110.7(7) . .
F1A C1 F3A 104.7(8) . .
F2A C1 F3A 103.0(7) . .
F3B C1 F2B 104.5(15) . .
F1B C1 F2B 100.2(13) . .
F1A C1 C2 111.2(6) . .
F3B C1 C2 114.0(10) . .
F1B C1 C2 115.1(10) . .
F2A C1 C2 114.7(6) . .
F3A C1 C2 111.9(5) . .
F2B C1 C2 110.2(8) . .
O3 C7 C8 127.3(6) . .
O3 C7 C6 113.9(6) . .
C8 C7 C6 118.8(6) . .
C21 C20 C19 120.2(7) . .
C21 C20 H20 119.9 . .
C19 C20 H20 119.9 . .
C19 C18 C27 120.8(6) . .
C19 C18 C11 122.2(6) . .
C27 C18 C11 117.0(6) . .
F8 C6 F9 108.3(7) . .
F8 C6 F7 107.5(7) . .
F9 C6 F7 105.0(6) . .
F8 C6 C7 112.3(6) . .
F9 C6 C7 113.2(6) . .
F7 C6 C7 110.2(7) . .
O4 C9 C8 128.6(6) . .
O4 C9 C10 114.8(6) . .
C8 C9 C10 116.6(6) . .
C18 C19 C20 124.0(6) . .
C18 C19 C24 118.4(7) . .
C20 C19 C24 117.6(7) . .
C24 C23 C22 121.8(9) . .
C24 C23 H23 119.1 . .
C22 C23 H23 119.1 . .
C25 C26 C27 118.5(9) . .
C25 C26 H26 120.7 . .
C27 C26 H26 120.7 . .
C26 C27 C18 121.5(8) . .
C26 C27 H27 119.3 . .
C18 C27 H27 119.3 . .
C9 C8 C7 121.9(6) . .
C9 C8 H8 119.1 . .
C7 C8 H8 119.1 . .
C26 C25 C24 123.1(8) . .
C26 C25 H25 118.4 . .
C24 C25 H25 118.4 . .
C20 C21 C22 122.2(9) . .
C20 C21 H21 118.9 . .
C22 C21 H21 118.9 . .
F11A C10 F10A 111.0(12) . .
F12B C10 F11B 113.0(10) . .
F11A C10 F12A 106.7(12) . .
F10A C10 F12A 105.1(11) . .
F12B C10 F10B 103.8(9) . .
F11B C10 F10B 104.3(8) . .
F11A C10 C9 111.5(11) . .
F10A C10 C9 110.3(10) . .
F12B C10 C9 109.4(8) . .
F11B C10 C9 111.3(8) . .
F12A C10 C9 112.1(9) . .
F10B C10 C9 114.8(6) . .
C23 C22 C21 118.4(9) . .
C23 C22 H22 120.8 . .
C21 C22 H22 120.8 . .
N2 C12 C15 110.7(5) . .
N2 C12 C14 105.3(5) . .
C15 C12 C14 110.8(5) . .
N2 C12 C13 100.3(4) . 2_545
C15 C12 C13 115.3(5) . 2_545
C14 C12 C13 113.4(5) . 2_545
N1 C13 C17 110.2(5) . .
N1 C13 C16 105.0(5) . .
C17 C13 C16 110.8(5) . .
N1 C13 C12 99.4(4) . 2
C17 C13 C12 116.1(5) . 2
C16 C13 C12 114.2(5) . 2
C13 C17 H17A 109.5 . .
C13 C17 H17B 109.5 . .
H17A C17 H17B 109.5 . .
C13 C17 H17C 109.5 . .
H17A C17 H17C 109.5 . .
H17B C17 H17C 109.5 . .
C13 C16 H16A 109.5 . .
C13 C16 H16B 109.5 . .
H16A C16 H16B 109.5 . .
C13 C16 H16C 109.5 . .
H16A C16 H16C 109.5 . .
H16B C16 H16C 109.5 . .
C12 C14 H14A 109.5 . .
C12 C14 H14B 109.5 . .
H14A C14 H14B 109.5 . .
C12 C14 H14C 109.5 . .
H14A C14 H14C 109.5 . .
H14B C14 H14C 109.5 . .
C12 C15 H15A 109.5 . .
C12 C15 H15B 109.5 . .
H15A C15 H15B 109.5 . .
C12 C15 H15C 109.5 . .
H15A C15 H15C 109.5 . .
H15B C15 H15C 109.5 . .

loop_
_geom_bond_atom_site_label_1
_geom_bond_atom_site_label_2
_geom_bond_distance
_geom_bond_site_symmetry_2
Mn1 O6 2.088(4) .
Mn1 O5 2.126(4) .
Mn1 O2 2.147(4) .
Mn1 O1 2.153(4) .
Mn1 O3 2.172(4) .
Mn1 O4 2.178(4) .
O5 N1 1.290(6) .
O6 N2 1.296(6) .
O2 C4 1.244(6) .
O3 C7 1.266(7) .
F5 C5 1.334(7) .
O1 C2 1.248(7) .
N1 C11 1.356(7) .
N1 C13 1.507(7) .
O4 C9 1.249(7) .
N2 C11 1.333(7) 2_545
N2 C12 1.500(7) .
F4 C5 1.356(8) .
F6 C5 1.317(7) .
C4 C3 1.389(8) .
C4 C5 1.544(8) .
C11 N2 1.333(7) 2
C11 C18 1.484(8) .
F9 C6 1.317(8) .
F8 C6 1.293(9) .
C2 C3 1.400(8) .
C2 C1 1.531(9) .
C3 H3 0.9500 .
F7 C6 1.335(9) .
C24 C23 1.369(11) .
C24 C25 1.417(12) .
C24 C19 1.454(9) .
C1 F1A 1.274(9) .
C1 F3B 1.276(13) .
C1 F1B 1.277(13) .
C1 F2A 1.298(8) .
C1 F3A 1.335(8) .
C1 F2B 1.351(12) .
C7 C8 1.386(9) .
C7 C6 1.533(9) .
C20 C21 1.378(9) .
C20 C19 1.387(10) .
C20 H20 0.9500 .
C18 C19 1.378(9) .
C18 C27 1.401(9) .
C9 C8 1.383(9) .
C9 C10 1.549(10) .
C23 C22 1.372(13) .
C23 H23 0.9500 .
C26 C25 1.346(12) .
C26 C27 1.393(10) .
C26 H26 0.9500 .
C27 H27 0.9500 .
C8 H8 0.9500 .
C25 H25 0.9500 .
C21 C22 1.390(12) .
C21 H21 0.9500 .
C10 F11A 1.254(13) .
C10 F10A 1.263(13) .
C10 F12B 1.277(11) .
C10 F11B 1.277(10) .
C10 F12A 1.288(12) .
C10 F10B 1.324(9) .
C22 H22 0.9500 .
C12 C15 1.514(8) .
C12 C14 1.522(8) .
C12 C13 1.546(9) 2_545
C13 C17 1.513(8) .
C13 C16 1.534(8) .
C13 C12 1.546(9) 2
C17 H17A 0.9800 .
C17 H17B 0.9800 .
C17 H17C 0.9800 .
C16 H16A 0.9800 .
C16 H16B 0.9800 .
C16 H16C 0.9800 .
C14 H14A 0.9800 .
C14 H14B 0.9800 .
C14 H14C 0.9800 .
C15 H15A 0.9800 .
C15 H15B 0.9800 .
C15 H15C 0.9800 .

loop_
_geom_torsion_atom_site_label_1
_geom_torsion_atom_site_label_2
_geom_torsion_atom_site_label_3
_geom_torsion_atom_site_label_4
_geom_torsion
_geom_torsion_site_symmetry_1
_geom_torsion_site_symmetry_4
Mn1 O5 N1 C11 -84.5(6) . .
Mn1 O5 N1 C13 105.4(5) . .
Mn1 O6 N2 C11 -87.0(6) . 2_545
Mn1 O6 N2 C12 103.4(5) . .
Mn1 O2 C4 C3 -25.7(9) . .
Mn1 O2 C4 C5 151.1(4) . .
O5 N1 C11 N2 177.9(5) . 2
C13 N1 C11 N2 -11.1(6) . 2
O5 N1 C11 C18 -6.4(9) . .
C13 N1 C11 C18 164.5(5) . .
Mn1 O1 C2 C3 19.9(9) . .
Mn1 O1 C2 C1 -158.0(4) . .
O2 C4 C5 F6 161.2(5) . .
C3 C4 C5 F6 -21.5(8) . .
O2 C4 C5 F5 38.1(8) . .
C3 C4 C5 F5 -144.7(6) . .
O2 C4 C5 F4 -79.0(6) . .
C3 C4 C5 F4 98.2(7) . .
O2 C4 C3 C2 -0.5(11) . .
C5 C4 C3 C2 -177.3(6) . .
O1 C2 C3 C4 3.8(11) . .
C1 C2 C3 C4 -178.3(6) . .
O1 C2 C1 F1A 88.7(10) . .
C3 C2 C1 F1A -89.4(10) . .
O1 C2 C1 F3B -84(2) . .
C3 C2 C1 F3B 98(2) . .
O1 C2 C1 F1B 46.8(17) . .
C3 C2 C1 F1B -131.4(16) . .
O1 C2 C1 F2A -144.7(8) . .
C3 C2 C1 F2A 37.1(10) . .
O1 C2 C1 F3A -27.9(10) . .
C3 C2 C1 F3A 153.9(8) . .
O1 C2 C1 F2B 159.2(18) . .
C3 C2 C1 F2B -18.9(19) . .
Mn1 O3 C7 C8 -26.1(10) . .
Mn1 O3 C7 C6 156.2(5) . .
N2 C11 C18 C19 -55.1(9) 2 .
N1 C11 C18 C19 130.1(7) . .
N2 C11 C18 C27 123.6(7) 2 .
N1 C11 C18 C27 -51.2(8) . .
O3 C7 C6 F8 -33.1(10) . .
C8 C7 C6 F8 149.0(8) . .
O3 C7 C6 F9 -156.2(6) . .
C8 C7 C6 F9 26.0(10) . .
O3 C7 C6 F7 86.7(8) . .
C8 C7 C6 F7 -91.2(8) . .
Mn1 O4 C9 C8 26.5(10) . .
Mn1 O4 C9 C10 -153.0(5) . .
C27 C18 C19 C20 -179.5(7) . .
C11 C18 C19 C20 -0.8(10) . .
C27 C18 C19 C24 1.0(10) . .
C11 C18 C19 C24 179.7(6) . .
C21 C20 C19 C18 -178.4(7) . .
C21 C20 C19 C24 1.1(10) . .
C23 C24 C19 C18 177.7(7) . .
C25 C24 C19 C18 -3.0(10) . .
C23 C24 C19 C20 -1.9(10) . .
C25 C24 C19 C20 177.5(7) . .
C25 C24 C23 C22 -178.1(8) . .
C19 C24 C23 C22 1.2(12) . .
C25 C26 C27 C18 1.2(13) . .
C19 C18 C27 C26 -0.1(11) . .
C11 C18 C27 C26 -178.8(7) . .
O4 C9 C8 C7 1.1(12) . .
C10 C9 C8 C7 -179.4(7) . .
O3 C7 C8 C9 -1.5(12) . .
C6 C7 C8 C9 176.1(7) . .
C27 C26 C25 C24 -3.4(14) . .
C23 C24 C25 C26 -176.4(8) . .
C19 C24 C25 C26 4.3(12) . .
C19 C20 C21 C22 0.4(12) . .
O4 C9 C10 F11A -72.2(14) . .
C8 C9 C10 F11A 108.2(14) . .
O4 C9 C10 F10A 51.6(14) . .
C8 C9 C10 F10A -128.0(13) . .
O4 C9 C10 F12B 105.0(11) . .
C8 C9 C10 F12B -74.5(12) . .
O4 C9 C10 F11B -129.4(11) . .
C8 C9 C10 F11B 51.0(12) . .
O4 C9 C10 F12A 168.2(9) . .
C8 C9 C10 F12A -11.3(12) . .
O4 C9 C10 F10B -11.2(11) . .
C8 C9 C10 F10B 169.2(9) . .
C24 C23 C22 C21 0.3(14) . .
C20 C21 C22 C23 -1.2(13) . .
O6 N2 C12 C15 -41.4(7) . .
C11 N2 C12 C15 147.7(5) 2_545 .
O6 N2 C12 C14 78.4(6) . .
C11 N2 C12 C14 -92.5(6) 2_545 .
O6 N2 C12 C13 -163.7(4) . 2_545
C11 N2 C12 C13 25.4(6) 2_545 2_545
O5 N1 C13 C17 -40.3(7) . .
C11 N1 C13 C17 148.3(5) . .
O5 N1 C13 C16 79.0(6) . .
C11 N1 C13 C16 -92.4(6) . .
O5 N1 C13 C12 -162.7(5) . 2
C11 N1 C13 C12 25.8(6) . 2
